data_7156961
loop_
_publ_author_name
'Su, Zhenjie'
'Xie, Zengyang'
'Wang, Shan'
'Luo, Naili'
'Wang, Cunde'

_publ_section_title
;
 Direct synthesis of highly functionalized furans from donor-acceptor
 cyclopropanes via DBU-mediated ring expansion reactions.
;
_journal_issue 31
_journal_name_full 'Organic &amp; biomolecular chemistry'
_journal_page_first 7342
_journal_page_last 7351
_journal_paper_doi 10.1039/c9ob01308c
_journal_volume 17
_journal_year 2019
_chemical_formula_moiety 'C20 H14 N2 O3'
_chemical_formula_sum 'C20 H14 N2 O3'
_chemical_formula_weight 330.33
_space_group_IT_number 2
_space_group_name_Hall '-P 1'
_space_group_name_H-M_alt 'P -1'
_symmetry_cell_setting triclinic
_symmetry_space_group_name_Hall '-P 1'
_symmetry_space_group_name_H-M 'P -1'
_atom_sites_solution_hydrogens geom
_atom_sites_solution_primary direct
_atom_sites_solution_secondary difmap
_audit_creation_method SHELXL-97
_audit_update_record
;
2019-01-24 deposited with the CCDC.    2019-07-08 downloaded from the CCDC.
;
_cell_angle_alpha 100.009(11)
_cell_angle_beta 105.015(10)
_cell_angle_gamma 117.020(10)
_cell_formula_units_Z 4
_cell_length_a 11.542(4)
_cell_length_b 12.009(4)
_cell_length_c 14.738(5)
_cell_measurement_reflns_used 7375
_cell_measurement_temperature 293(2)
_cell_measurement_theta_max 26.57
_cell_measurement_theta_min 2.62
_cell_volume 1653.8(10)
_computing_cell_refinement 'Bruker SMART'
_computing_data_collection 'Bruker SMART'
_computing_data_reduction 'Bruker SAINT'
_computing_molecular_graphics 'Bruker SHELXTL'
_computing_publication_material 'Bruker SHELXTL'
_computing_structure_refinement 'Bruker SHELXTL'
_computing_structure_solution 'Bruker SHELXTL'
_diffrn_ambient_temperature 293(2)
_diffrn_measured_fraction_theta_full 0.963
_diffrn_measured_fraction_theta_max 0.963
_diffrn_measurement_device_type 'CCD area detector'
_diffrn_measurement_method 'phi and omega scans'
_diffrn_radiation_monochromator graphite
_diffrn_radiation_source 'fine-focus sealed tube'
_diffrn_radiation_type MoK\a
_diffrn_radiation_wavelength 0.71073
_diffrn_reflns_av_R_equivalents 0.0727
_diffrn_reflns_av_sigmaI/netI 0.0858
_diffrn_reflns_limit_h_max 14
_diffrn_reflns_limit_h_min -13
_diffrn_reflns_limit_k_max 15
_diffrn_reflns_limit_k_min -15
_diffrn_reflns_limit_l_max 18
_diffrn_reflns_limit_l_min -19
_diffrn_reflns_number 20658
_diffrn_reflns_theta_full 27.66
_diffrn_reflns_theta_max 27.66
_diffrn_reflns_theta_min 1.52
_exptl_absorpt_coefficient_mu 0.091
_exptl_absorpt_correction_type none
_exptl_crystal_colour colourless
_exptl_crystal_density_diffrn 1.327
_exptl_crystal_density_method 'not measured'
_exptl_crystal_description blocker
_exptl_crystal_F_000 688
_exptl_crystal_size_max 0.50
_exptl_crystal_size_mid 0.45
_exptl_crystal_size_min 0.40
_refine_diff_density_max 0.381
_refine_diff_density_min -0.315
_refine_diff_density_rms 0.070
_refine_ls_extinction_method none
_refine_ls_goodness_of_fit_ref 1.054
_refine_ls_hydrogen_treatment mixed
_refine_ls_matrix_type full
_refine_ls_number_parameters 451
_refine_ls_number_reflns 7426
_refine_ls_number_restraints 0
_refine_ls_restrained_S_all 1.054
_refine_ls_R_factor_all 0.1601
_refine_ls_R_factor_gt 0.1032
_refine_ls_shift/su_max 0.000
_refine_ls_shift/su_mean 0.000
_refine_ls_structure_factor_coef Fsqd
_refine_ls_weighting_details 'calc w=1/[\s^2^(Fo^2^)+(0.1635P)^2^+1.2962P] where P=(Fo^2^+2Fc^2^)/3'
_refine_ls_weighting_scheme calc
_refine_ls_wR_factor_gt 0.2930
_refine_ls_wR_factor_ref 0.3322
_reflns_number_gt 4187
_reflns_number_total 7716
_reflns_threshold_expression >2sigma(I)
_cod_data_source_file c9ob01308c2.cif
_cod_data_source_block 002_CCDC1
_cod_depositor_comments
;
The following automatic conversions were performed:

'_symmetry_cell_setting' value 'Triclinic' changed to 'triclinic'
according to
/home/data/users/saulius/crontab/automatic-downloads/rss-feeds/RSC/lib/dictionaries/cif_core.dic
dictionary named 'cif_core.dic' version 2.4.2 from 2011-04-26.

Automatic conversion script
Id: cif_fix_values 4973 2017-02-22 13:04:09Z antanas 

 Adding full bibliography for 7156957--7156963.cif.
;
_cod_original_cell_volume 1653.9(10)
_cod_original_sg_symbol_H-M 'P-1   '
_cod_database_code 7156961

loop_
_symmetry_equiv_pos_as_xyz
'x, y, z'
'-x, -y, -z'

loop_
_atom_site_label
_atom_site_type_symbol
_atom_site_fract_x
_atom_site_fract_y
_atom_site_fract_z
_atom_site_U_iso_or_equiv
_atom_site_adp_type
_atom_site_occupancy
_atom_site_symmetry_multiplicity
_atom_site_calc_flag
_atom_site_refinement_flags
C32 C 0.6224(4) 0.1748(4) 0.4100(3) 0.0474(9) Uani 1 1 d .
H32 H 0.7102 0.1841 0.4351 0.057 Uiso 1 1 calc R
O2 O -0.4289(3) 0.6450(3) 0.1196(3) 0.0714(9) Uani 1 1 d .
C12 C -0.2250(4) 0.7208(4) 0.0844(3) 0.0485(9) Uani 1 1 d .
H12 H -0.2428 0.7820 0.0631 0.058 Uiso 1 1 calc R
O3 O -0.3700(3) 0.4671(3) 0.1958(2) 0.0727(9) Uani 1 1 d .
O6 O 0.2501(3) -0.0872(3) 0.2946(2) 0.0693(9) Uani 1 1 d .
O1 O 0.2050(3) 1.0381(3) 0.0320(3) 0.0774(10) Uani 1 1 d .
C13 C -0.3135(4) 0.6369(4) 0.1198(3) 0.0504(9) Uani 1 1 d .
C10 C -0.0197(4) 0.8064(4) 0.0372(3) 0.0495(9) Uani 1 1 d .
H10 H -0.0193 0.8895 0.0471 0.059 Uiso 1 1 calc R
C31 C 0.6147(4) 0.2869(4) 0.4096(3) 0.0449(8) Uani 1 1 d .
C11 C -0.1084(4) 0.7161(4) 0.0796(3) 0.0475(9) Uani 1 1 d .
O5 O 0.5195(3) -0.0535(3) 0.3784(3) 0.0750(9) Uani 1 1 d .
C34 C 0.3710(4) 0.0346(4) 0.3336(3) 0.0516(9) Uani 1 1 d .
C30 C 0.7477(4) 0.4166(4) 0.4519(3) 0.0469(9) Uani 1 1 d .
H30 H 0.8283 0.4122 0.4460 0.056 Uiso 1 1 calc R
O4 O 0.9856(3) 0.6414(4) 0.4488(3) 0.0876(11) Uani 1 1 d .
C33 C 0.5035(4) 0.0513(4) 0.3742(3) 0.0510(9) Uani 1 1 d .
C14 C -0.2864(4) 0.5487(4) 0.1564(3) 0.0559(10) Uani 1 1 d .
C29 C 0.7841(4) 0.5174(4) 0.5510(3) 0.0491(9) Uani 1 1 d .
C9 C -0.0172(4) 0.7526(4) -0.0645(3) 0.0503(9) Uani 1 1 d .
C40 C 0.6755(4) 0.4923(4) 0.5910(3) 0.0537(9) Uani 1 1 d .
C27 C 0.8811(4) 0.6485(4) 0.4391(3) 0.0541(10) Uani 1 1 d .
C6 C 0.3781(4) 0.9861(4) 0.0900(3) 0.0510(9) Uani 1 1 d .
C35 C 0.3631(4) 0.1448(4) 0.3316(3) 0.0590(11) Uani 1 1 d .
H35 H 0.2753 0.1349 0.3043 0.071 Uiso 1 1 calc R
C36 C 0.4817(4) 0.2689(4) 0.3690(3) 0.0549(10) Uani 1 1 d .
H36 H 0.4735 0.3421 0.3673 0.066 Uiso 1 1 calc R
C26 C 0.8703(4) 0.7573(4) 0.4139(3) 0.0539(10) Uani 1 1 d .
C28 C 0.7574(4) 0.5435(4) 0.4510(3) 0.0513(9) Uani 1 1 d .
H28 H 0.6677 0.5379 0.4212 0.062 Uiso 1 1 calc R
C19 C -0.0277(5) 0.8191(5) -0.1365(3) 0.0633(11) Uani 1 1 d .
C7 C 0.2317(4) 0.9549(4) 0.0495(3) 0.0538(10) Uani 1 1 d .
C15 C -0.1696(5) 0.5453(4) 0.1532(4) 0.0647(11) Uani 1 1 d .
H15 H -0.1502 0.4861 0.1766 0.078 Uiso 1 1 calc R
C20 C -0.0851(5) 0.6112(5) -0.1090(3) 0.0612(11) Uani 1 1 d .
C8 C 0.1133(4) 0.8209(4) 0.0329(3) 0.0524(10) Uani 1 1 d .
H8 H 0.1402 0.7623 0.0583 0.063 Uiso 1 1 calc R
N4 N 0.5883(4) 0.4692(4) 0.6193(3) 0.0739(11) Uani 1 1 d .
C1 C 0.4847(4) 1.1173(5) 0.1321(3) 0.0630(11) Uani 1 1 d .
H1 H 0.4626 1.1828 0.1334 0.076 Uiso 1 1 calc R
C16 C -0.0817(5) 0.6278(4) 0.1158(3) 0.0627(11) Uani 1 1 d .
H16 H -0.0031 0.6244 0.1149 0.075 Uiso 1 1 calc R
C39 C 0.9247(5) 0.5861(4) 0.6262(3) 0.0639(11) Uani 1 1 d .
C5 C 0.4104(5) 0.8889(5) 0.0859(4) 0.0676(12) Uani 1 1 d .
H5 H 0.3394 0.7996 0.0571 0.081 Uiso 1 1 calc R
N1 N -0.0408(5) 0.8676(5) -0.1949(4) 0.0935(14) Uani 1 1 d .
C17 C -0.4968(5) 0.5786(6) 0.1800(4) 0.0802(14) Uani 1 1 d .
H17A H -0.5908 0.5642 0.1611 0.096 Uiso 1 1 calc R
H17B H -0.4438 0.6344 0.2497 0.096 Uiso 1 1 calc R
N3 N 1.0329(5) 0.6388(5) 0.6859(4) 0.1008(16) Uani 1 1 d .
C2 C 0.6242(5) 1.1538(6) 0.1725(4) 0.0794(15) Uani 1 1 d .
H2 H 0.6954 1.2430 0.2016 0.095 Uiso 1 1 calc R
C3 C 0.6555(5) 1.0580(6) 0.1690(4) 0.0816(15) Uani 1 1 d .
H3 H 0.7492 1.0822 0.1967 0.098 Uiso 1 1 calc R
C21 C 0.9501(6) 0.8257(5) 0.3651(4) 0.0789(14) Uani 1 1 d .
H21 H 1.0106 0.8029 0.3482 0.095 Uiso 1 1 calc R
C25 C 0.7832(5) 0.7937(5) 0.4410(4) 0.0781(14) Uani 1 1 d .
H25 H 0.7287 0.7481 0.4736 0.094 Uiso 1 1 calc R
C38 C 0.2699(5) -0.1822(5) 0.3317(4) 0.0790(14) Uani 1 1 d .
H38A H 0.1878 -0.2704 0.2938 0.095 Uiso 1 1 calc R
H38B H 0.2799 -0.1631 0.4010 0.095 Uiso 1 1 calc R
C18 C -0.5058(5) 0.4509(5) 0.1671(4) 0.0802(15) Uani 1 1 d .
H18A H -0.5536 0.4072 0.2072 0.096 Uiso 1 1 calc R
H18B H -0.5611 0.3944 0.0977 0.096 Uiso 1 1 calc R
C37 C 0.3952(6) -0.1788(5) 0.3242(5) 0.0812(15) Uani 1 1 d .
H37A H 0.4052 -0.2451 0.3488 0.097 Uiso 1 1 calc R
H37B H 0.3828 -0.2018 0.2545 0.097 Uiso 1 1 calc R
N2 N -0.1407(5) 0.4993(5) -0.1421(4) 0.0874(13) Uani 1 1 d .
C4 C 0.5533(6) 0.9270(6) 0.1262(4) 0.0841(16) Uani 1 1 d .
H4 H 0.5773 0.8627 0.1234 0.101 Uiso 1 1 calc R
C23 C 0.8558(11) 0.9649(7) 0.3710(7) 0.147(5) Uani 1 1 d .
H23 H 0.8521 1.0366 0.3580 0.176 Uiso 1 1 calc R
C22 C 0.9403(10) 0.9268(6) 0.3414(5) 0.129(3) Uani 1 1 d .
H22 H 0.9904 0.9700 0.3055 0.155 Uiso 1 1 calc R
C24 C 0.7786(7) 0.8976(6) 0.4190(7) 0.130(3) Uani 1 1 d .
H24 H 0.7205 0.9228 0.4375 0.156 Uiso 1 1 calc R

loop_
_atom_site_aniso_label
_atom_site_aniso_U_11
_atom_site_aniso_U_22
_atom_site_aniso_U_33
_atom_site_aniso_U_23
_atom_site_aniso_U_13
_atom_site_aniso_U_12
C32 0.047(2) 0.060(2) 0.048(2) 0.0226(17) 0.0170(16) 0.0371(19)
O2 0.0662(19) 0.086(2) 0.083(2) 0.0438(18) 0.0361(17) 0.0463(17)
C12 0.052(2) 0.046(2) 0.048(2) 0.0196(17) 0.0134(17) 0.0289(17)
O3 0.074(2) 0.074(2) 0.073(2) 0.0411(17) 0.0284(17) 0.0352(17)
O6 0.0569(17) 0.0593(18) 0.0683(19) 0.0183(15) 0.0087(14) 0.0221(14)
O1 0.0657(19) 0.0638(19) 0.112(3) 0.0439(19) 0.0285(18) 0.0391(16)
C13 0.051(2) 0.053(2) 0.044(2) 0.0133(17) 0.0110(16) 0.0296(18)
C10 0.054(2) 0.050(2) 0.051(2) 0.0189(17) 0.0148(17) 0.0339(18)
C31 0.049(2) 0.054(2) 0.0411(18) 0.0170(16) 0.0170(15) 0.0339(18)
C11 0.052(2) 0.045(2) 0.046(2) 0.0175(16) 0.0123(16) 0.0286(17)
O5 0.075(2) 0.0579(18) 0.098(3) 0.0320(17) 0.0232(18) 0.0428(17)
C34 0.049(2) 0.052(2) 0.048(2) 0.0133(17) 0.0145(16) 0.0248(18)
C30 0.048(2) 0.054(2) 0.050(2) 0.0185(17) 0.0208(16) 0.0338(18)
O4 0.067(2) 0.089(2) 0.146(3) 0.064(2) 0.059(2) 0.0520(19)
C33 0.059(2) 0.057(2) 0.047(2) 0.0216(18) 0.0192(18) 0.037(2)
C14 0.062(2) 0.050(2) 0.047(2) 0.0214(18) 0.0155(18) 0.0232(19)
C29 0.0424(19) 0.052(2) 0.055(2) 0.0171(17) 0.0177(17) 0.0269(17)
C9 0.050(2) 0.057(2) 0.048(2) 0.0184(17) 0.0132(16) 0.0341(18)
C40 0.054(2) 0.053(2) 0.060(2) 0.0207(19) 0.0243(19) 0.0301(19)
C27 0.051(2) 0.059(2) 0.062(2) 0.0230(19) 0.0235(18) 0.0344(19)
C6 0.049(2) 0.062(2) 0.043(2) 0.0225(18) 0.0171(16) 0.0291(19)
C35 0.046(2) 0.065(3) 0.067(3) 0.025(2) 0.0107(18) 0.035(2)
C36 0.051(2) 0.058(2) 0.063(2) 0.0214(19) 0.0146(18) 0.0374(19)
C26 0.050(2) 0.046(2) 0.049(2) 0.0128(17) 0.0067(17) 0.0203(17)
C28 0.048(2) 0.058(2) 0.061(2) 0.0292(19) 0.0220(18) 0.0344(18)
C19 0.064(3) 0.080(3) 0.058(3) 0.029(2) 0.024(2) 0.046(2)
C7 0.054(2) 0.056(2) 0.057(2) 0.0237(19) 0.0162(18) 0.0342(19)
C15 0.077(3) 0.063(3) 0.073(3) 0.037(2) 0.028(2) 0.046(2)
C20 0.053(2) 0.068(3) 0.058(2) 0.015(2) 0.0133(19) 0.035(2)
C8 0.048(2) 0.055(2) 0.057(2) 0.0225(18) 0.0088(17) 0.0330(18)
N4 0.077(3) 0.082(3) 0.085(3) 0.037(2) 0.047(2) 0.047(2)
C1 0.056(2) 0.065(3) 0.056(2) 0.020(2) 0.0156(19) 0.025(2)
C16 0.063(2) 0.067(3) 0.072(3) 0.035(2) 0.023(2) 0.042(2)
C39 0.057(3) 0.065(3) 0.061(3) 0.008(2) 0.016(2) 0.033(2)
C5 0.069(3) 0.077(3) 0.078(3) 0.035(2) 0.035(2) 0.047(2)
N1 0.103(3) 0.138(4) 0.083(3) 0.067(3) 0.045(3) 0.082(3)
C17 0.066(3) 0.092(4) 0.093(4) 0.044(3) 0.039(3) 0.040(3)
N3 0.062(3) 0.105(3) 0.091(3) -0.002(3) 0.000(2) 0.038(3)
C2 0.059(3) 0.091(4) 0.061(3) 0.028(3) 0.015(2) 0.021(3)
C3 0.059(3) 0.109(4) 0.076(3) 0.046(3) 0.028(2) 0.038(3)
C21 0.091(3) 0.058(3) 0.058(3) 0.021(2) 0.022(2) 0.019(2)
C25 0.058(3) 0.056(3) 0.101(4) 0.014(3) 0.009(3) 0.031(2)
C38 0.079(3) 0.062(3) 0.074(3) 0.029(2) 0.018(3) 0.025(2)
C18 0.068(3) 0.083(3) 0.067(3) 0.035(3) 0.020(2) 0.022(3)
C37 0.092(4) 0.056(3) 0.097(4) 0.031(3) 0.031(3) 0.041(3)
N2 0.071(3) 0.067(3) 0.100(3) 0.007(2) 0.017(2) 0.034(2)
C4 0.087(4) 0.114(5) 0.095(4) 0.054(4) 0.047(3) 0.073(4)
C23 0.148(8) 0.057(4) 0.138(7) 0.018(4) -0.054(6) 0.043(5)
C22 0.160(7) 0.059(4) 0.068(4) 0.035(3) -0.010(4) 0.005(4)
C24 0.090(4) 0.059(4) 0.185(8) 0.013(4) -0.017(5) 0.044(3)

loop_
_atom_type_symbol
_atom_type_description
_atom_type_scat_dispersion_real
_atom_type_scat_dispersion_imag
_atom_type_scat_source
C C 0.0033 0.0016 'International Tables Vol C Tables 4.2.6.8 and 6.1.1.4'
H H 0.0000 0.0000 'International Tables Vol C Tables 4.2.6.8 and 6.1.1.4'
N N 0.0061 0.0033 'International Tables Vol C Tables 4.2.6.8 and 6.1.1.4'
O O 0.0106 0.0060 'International Tables Vol C Tables 4.2.6.8 and 6.1.1.4'

loop_
_geom_angle_atom_site_label_1
_geom_angle_atom_site_label_2
_geom_angle_atom_site_label_3
_geom_angle
C33 C32 C31 121.3(3)
C13 O2 C17 113.9(3)
C13 C12 C11 121.0(3)
C14 O3 C18 112.8(3)
C34 O6 C38 111.8(3)
C12 C13 O2 117.5(3)
C12 C13 C14 120.9(4)
O2 C13 C14 121.5(4)
C11 C10 C8 125.1(3)
C11 C10 C9 120.9(3)
C8 C10 C9 60.9(2)
C32 C31 C36 117.8(3)
C32 C31 C30 117.8(3)
C36 C31 C30 124.4(3)
C16 C11 C12 118.0(4)
C16 C11 C10 123.8(4)
C12 C11 C10 118.2(3)
C33 O5 C37 114.3(3)
O6 C34 C35 119.3(3)
O6 C34 C33 122.2(4)
C35 C34 C33 118.6(4)
C31 C30 C28 124.1(3)
C31 C30 C29 119.7(3)
C28 C30 C29 61.3(3)
O5 C33 C32 117.9(3)
O5 C33 C34 121.8(4)
C32 C33 C34 120.3(3)
O3 C14 C15 119.4(4)
O3 C14 C13 122.4(4)
C15 C14 C13 118.2(4)
C39 C29 C40 114.1(4)
C39 C29 C28 120.6(3)
C40 C29 C28 116.0(3)
C39 C29 C30 118.8(3)
C40 C29 C30 118.8(3)
C28 C29 C30 57.3(2)
C20 C9 C19 113.6(4)
C20 C9 C8 116.8(3)
C19 C9 C8 121.0(3)
C20 C9 C10 117.9(3)
C19 C9 C10 118.9(3)
C8 C9 C10 57.8(2)
N4 C40 C29 177.8(5)
O4 C27 C26 122.2(4)
O4 C27 C28 120.3(4)
C26 C27 C28 117.5(3)
C1 C6 C5 119.6(4)
C1 C6 C7 118.1(4)
C5 C6 C7 122.3(4)
C36 C35 C34 121.3(3)
C35 C36 C31 120.7(4)
C21 C26 C25 119.7(4)
C21 C26 C27 119.8(4)
C25 C26 C27 120.4(4)
C30 C28 C27 119.6(3)
C30 C28 C29 61.4(2)
C27 C28 C29 117.2(3)
N1 C19 C9 177.5(5)
O1 C7 C6 121.5(4)
O1 C7 C8 118.7(3)
C6 C7 C8 119.7(3)
C16 C15 C14 121.0(4)
N2 C20 C9 177.8(5)
C10 C8 C7 118.9(3)
C10 C8 C9 61.3(2)
C7 C8 C9 118.2(3)
C6 C1 C2 121.3(5)
C15 C16 C11 120.8(4)
N3 C39 C29 178.7(6)
C6 C5 C4 118.8(5)
O2 C17 C18 110.8(4)
C3 C2 C1 119.0(5)
C2 C3 C4 121.5(5)
C22 C21 C26 120.1(7)
C24 C25 C26 118.9(6)
O6 C38 C37 110.9(4)
O3 C18 C17 111.6(4)
O5 C37 C38 112.7(4)
C3 C4 C5 119.8(5)
C24 C23 C22 119.6(7)
C21 C22 C23 119.8(7)
C23 C24 C25 121.8(8)

loop_
_geom_bond_atom_site_label_1
_geom_bond_atom_site_label_2
_geom_bond_distance
C32 C33 1.365(5)
C32 C31 1.390(5)
O2 C13 1.378(5)
O2 C17 1.443(6)
C12 C13 1.361(5)
C12 C11 1.391(5)
O3 C14 1.363(5)
O3 C18 1.423(6)
O6 C34 1.362(5)
O6 C38 1.429(6)
O1 C7 1.220(4)
C13 C14 1.387(5)
C10 C11 1.474(5)
C10 C8 1.485(5)
C10 C9 1.539(6)
C31 C36 1.392(5)
C31 C30 1.471(5)
C11 C16 1.383(5)
O5 C33 1.361(5)
O5 C37 1.410(6)
C34 C35 1.371(5)
C34 C33 1.395(5)
C30 C28 1.480(5)
C30 C29 1.543(5)
O4 C27 1.221(5)
C14 C15 1.381(6)
C29 C39 1.441(6)
C29 C40 1.452(6)
C29 C28 1.543(6)
C9 C20 1.438(6)
C9 C19 1.447(6)
C9 C8 1.533(5)
C40 N4 1.127(5)
C27 C26 1.467(5)
C27 C28 1.494(5)
C6 C1 1.373(6)
C6 C5 1.374(6)
C6 C7 1.475(5)
C35 C36 1.368(6)
C26 C21 1.380(6)
C26 C25 1.381(7)
C19 N1 1.137(6)
C7 C8 1.486(5)
C15 C16 1.371(6)
C20 N2 1.132(6)
C1 C2 1.382(7)
C39 N3 1.120(6)
C5 C4 1.412(7)
C17 C18 1.464(7)
C2 C3 1.351(8)
C3 C4 1.359(8)
C21 C22 1.364(9)
C25 C24 1.363(8)
C38 C37 1.462(7)
C23 C24 1.348(13)
C23 C22 1.382(13)
